data_4038531
loop_
_publ_author_name
'Mane, Vaijinath'
'Sivanandan, Sudheesh T.'
'Santana, Rafael G.'
'Beatriz, Adilson'
'da Silva J\'unior, Eufr\^anio N'
'Namboothiri, Irishi N. N.'

_publ_section_title
;
 Synthesis of Densely Substituted Sulfonylfurans and Dihydrofurans via
 Cascade Reactions of \a-Functionalized Nitroalkenes with \b-Ketosulfones.
;
_journal_name_full 'The Journal of organic chemistry'
_journal_paper_doi 10.1021/acs.joc.0c00606
_journal_year 2020
_chemical_formula_moiety 'C27 H24 O6 S'
_chemical_formula_sum 'C27 H24 O6 S'
_chemical_formula_weight 476.52
_space_group_crystal_system monoclinic
_space_group_IT_number 14
_space_group_name_Hall '-P 2ybc'
_space_group_name_H-M_alt 'P 1 21/c 1'
_atom_sites_solution_hydrogens geom
_atom_sites_solution_primary dual
_atom_sites_solution_secondary difmap
_audit_creation_date 2018-08-20
_audit_creation_method
;
Olex2 1.2-ac3
(compiled 2016.08.26 svn.r3337 for Rigaku Oxford Diffraction, GUI svn.r5221)
;
_cell_angle_alpha 90.00
_cell_angle_beta 101.941(3)
_cell_angle_gamma 90.00
_cell_formula_units_Z 4
_cell_length_a 12.1028(3)
_cell_length_b 10.8990(3)
_cell_length_c 18.1775(5)
_cell_measurement_reflns_used 14296
_cell_measurement_temperature 293(2)
_cell_measurement_theta_max 30.8770
_cell_measurement_theta_min 2.3630
_cell_volume 2345.88(11)
_computing_cell_refinement 'CrysAlisPro 1.171.39.46 (Rigaku OD, 2018)'
_computing_data_collection 'CrysAlisPro 1.171.39.46 (Rigaku OD, 2018)'
_computing_data_reduction 'CrysAlisPro 1.171.39.46 (Rigaku OD, 2018)'
_computing_molecular_graphics 'Olex2 (Dolomanov et al., 2009)'
_computing_publication_material 'Olex2 (Dolomanov et al., 2009)'
_computing_structure_refinement 'XL (Sheldrick, 2008)'
_computing_structure_solution 'ShelXT (Sheldrick, 2015)'
_diffrn_ambient_temperature 293(2)
_diffrn_detector 'CCD plate'
_diffrn_measured_fraction_theta_full 0.999
_diffrn_measured_fraction_theta_max 0.999
_diffrn_measurement_details
;
List of Runs (angles in degrees, time in seconds):

  # Type    Start    End  Width  t~exp~   \w     \q     \k     \f   Frames
--------------------------------------------------------------------------
  1  \w   -110.00  70.00   0.50    8.00    --  -20.00   0.00 -36.00  360
  2  \w    -68.50  13.50   0.50    8.00    --  -20.00 -72.00-108.00  164
  3  \w   -110.00  70.00   0.50    8.00    --  -20.00   0.00  36.00  360
  4  \w    -59.00  -1.50   0.50    8.00    --  -20.00  72.00 -36.00  115
  5  \w    -30.00   0.00   0.50    8.00    --  -20.00  72.00-108.00   60
;
_diffrn_measurement_device 'abstract diffractometer'
_diffrn_measurement_device_type 'dtrek-CrysAlisPro-abstract goniometer imported rigaku-d*trek images'
_diffrn_measurement_method '\w scans'
_diffrn_orient_matrix_type 'CrysAlisPro convention (1999,Acta A55,543-557)'
_diffrn_orient_matrix_UB_11 0.0505631000
_diffrn_orient_matrix_UB_12 -0.0092498000
_diffrn_orient_matrix_UB_13 0.0271358000
_diffrn_orient_matrix_UB_21 0.0234248000
_diffrn_orient_matrix_UB_22 0.0535220000
_diffrn_orient_matrix_UB_23 -0.0128501000
_diffrn_orient_matrix_UB_31 -0.0220051000
_diffrn_orient_matrix_UB_32 0.0358496000
_diffrn_orient_matrix_UB_33 0.0262391000
_diffrn_radiation_monochromator graphite
_diffrn_radiation_probe x-ray
_diffrn_radiation_type MoK\a
_diffrn_radiation_wavelength 0.71073
_diffrn_reflns_av_R_equivalents 0.0628
_diffrn_reflns_av_unetI/netI 0.0356
_diffrn_reflns_limit_h_max 14
_diffrn_reflns_limit_h_min -14
_diffrn_reflns_limit_k_max 11
_diffrn_reflns_limit_k_min -12
_diffrn_reflns_limit_l_max 21
_diffrn_reflns_limit_l_min -21
_diffrn_reflns_number 23094
_diffrn_reflns_theta_full 25.00
_diffrn_reflns_theta_max 25.00
_diffrn_reflns_theta_min 2.54
_diffrn_source 'fine-focus sealed X-ray tube'
_diffrn_source_type 'Enhance (Mo) X-ray Source'
_exptl_absorpt_coefficient_mu 0.179
_exptl_absorpt_correction_T_max 1.00000
_exptl_absorpt_correction_T_min 0.87770
_exptl_absorpt_correction_type multi-scan
_exptl_absorpt_process_details
;
CrysAlisPro 1.171.39.46 (Rigaku Oxford Diffraction, 2018)
Empirical absorption correction using spherical harmonics,
 implemented in SCALE3 ABSPACK scaling algorithm.
;
_exptl_crystal_colour colourless
_exptl_crystal_colour_primary colourless
_exptl_crystal_density_diffrn 1.349
_exptl_crystal_density_method 'not measured'
_exptl_crystal_description block
_exptl_crystal_F_000 1000
_exptl_crystal_size_max 0.22
_exptl_crystal_size_mid 0.15
_exptl_crystal_size_min 0.081
_refine_diff_density_max 0.276
_refine_diff_density_min -0.510
_refine_diff_density_rms 0.087
_refine_ls_extinction_method none
_refine_ls_goodness_of_fit_ref 1.050
_refine_ls_hydrogen_treatment constr
_refine_ls_matrix_type full
_refine_ls_number_parameters 309
_refine_ls_number_reflns 4130
_refine_ls_number_restraints 0
_refine_ls_restrained_S_all 1.050
_refine_ls_R_factor_all 0.0495
_refine_ls_R_factor_gt 0.0395
_refine_ls_shift/su_max 0.001
_refine_ls_shift/su_mean 0.000
_refine_ls_structure_factor_coef Fsqd
_refine_ls_weighting_details 'calc w=1/[\s^2^(Fo^2^)+(0.0435P)^2^+1.1965P] where P=(Fo^2^+2Fc^2^)/3'
_refine_ls_weighting_scheme calc
_refine_ls_wR_factor_gt 0.0911
_refine_ls_wR_factor_ref 0.0994
_reflns_number_gt 3568
_reflns_number_total 4130
_reflns_threshold_expression >2sigma(I)
_cod_data_source_file jo0c00606_si_004.cif
_cod_data_source_block inn-sts-464_mo
_cod_database_code 4038531
_reflns_odcompleteness_completeness 91.12
_reflns_odcompleteness_iscentric 1
_reflns_odcompleteness_theta 31.08
_olex2_refinement_description
;
1. Fixed Uiso
 At 1.2 times of:
  All C(H) groups, All C(H,H) groups
 At 1.5 times of:
  All C(H,H,H) groups
2.a Secondary CH2 refined with riding coordinates:
 C2(H2A,H2B), C4(H4A,H4B)
2.b Aromatic/amide H refined with riding coordinates:
 C9(H9), C10(H10), C11(H11), C12(H12), C13(H13), C15(H15), C16(H16), C18(H18),
 C19(H19), C22(H22), C23(H23), C24(H24), C25(H25), C26(H26)
2.c Idealised Me refined as rotating group:
 C1(H1A,H1B,H1C), C20(H20A,H20B,H20C)
;
_olex2_submission_special_instructions 'No special instructions were received'
_oxdiff_exptl_absorpt_empirical_details
;
Empirical correction (ABSPACK) includes:
- Absorption correction using spherical harmonics
- Frame scaling
- Detector area scaling
;
_oxdiff_exptl_absorpt_empirical_full_max 1.174
_oxdiff_exptl_absorpt_empirical_full_min 0.836

loop_
_space_group_symop_id
_space_group_symop_operation_xyz
1 'x, y, z'
2 '-x, y+1/2, -z+1/2'
3 '-x, -y, -z'
4 'x, -y-1/2, z-1/2'

loop_
_atom_site_label
_atom_site_type_symbol
_atom_site_fract_x
_atom_site_fract_y
_atom_site_fract_z
_atom_site_U_iso_or_equiv
_atom_site_adp_type
_atom_site_occupancy
_atom_site_calc_flag
_atom_site_disorder_assembly
_atom_site_disorder_group
_atom_site_refinement_flags_posn
S1 S 0.29841(4) 0.61220(4) 0.55534(2) 0.02083(13) Uani 1 d . . .
O1 O 0.20111(11) 0.08666(11) 0.50936(7) 0.0285(3) Uani 1 d . . .
O2 O 0.04832(12) 0.02783(12) 0.42392(7) 0.0335(3) Uani 1 d . . .
O3 O 0.09307(10) 0.38109(11) 0.42939(6) 0.0218(3) Uani 1 d . . .
O4 O 0.26277(12) 0.30021(12) 0.86549(7) 0.0300(3) Uani 1 d . . .
O5 O 0.23913(11) 0.70120(11) 0.59110(7) 0.0284(3) Uani 1 d . . .
O6 O 0.35856(11) 0.65514(12) 0.49976(7) 0.0286(3) Uani 1 d . . .
C00E C 0.20356(14) 0.49768(15) 0.51445(9) 0.0194(4) Uani 1 d . . .
C1 C 0.3722(2) -0.0234(2) 0.54487(15) 0.0520(6) Uani 1 d . . .
H1A H 0.4149 -0.0931 0.5343 0.078 Uiso 1 calc . . GR
H1B H 0.3598 -0.0294 0.5952 0.078 Uiso 1 calc . . GR
H1C H 0.4133 0.0504 0.5399 0.078 Uiso 1 calc . . GR
C2 C 0.26122(19) -0.02052(18) 0.49072(12) 0.0360(5) Uani 1 d . . .
H2A H 0.2725 -0.0147 0.4395 0.043 Uiso 1 calc . . R
H2B H 0.2186 -0.0945 0.4953 0.043 Uiso 1 calc . . R
C3 C 0.09455(16) 0.09845(17) 0.47149(10) 0.0253(4) Uani 1 d . . .
C4 C 0.03847(16) 0.20910(17) 0.49854(11) 0.0267(4) Uani 1 d . . .
H4A H -0.0360 0.2189 0.4668 0.032 Uiso 1 calc . . R
H4B H 0.0285 0.1931 0.5493 0.032 Uiso 1 calc . . R
C5 C 0.10129(15) 0.32622(16) 0.49858(10) 0.0226(4) Uani 1 d . . .
C6 C 0.16677(15) 0.39357(16) 0.55315(10) 0.0202(4) Uani 1 d . . .
C7 C 0.15580(14) 0.48631(16) 0.43959(10) 0.0201(4) Uani 1 d . . .
C8 C 0.15209(14) 0.55876(16) 0.37112(9) 0.0214(4) Uani 1 d . . .
C9 C 0.15259(16) 0.68618(17) 0.37265(11) 0.0288(4) Uani 1 d . . .
H9 H 0.1587 0.7273 0.4181 0.035 Uiso 1 calc . . R
C10 C 0.14398(19) 0.7521(2) 0.30652(12) 0.0399(5) Uani 1 d . . .
H10 H 0.1440 0.8374 0.3079 0.048 Uiso 1 calc . . R
C11 C 0.13539(18) 0.6924(2) 0.23877(12) 0.0412(6) Uani 1 d . . .
H11 H 0.1303 0.7373 0.1947 0.049 Uiso 1 calc . . R
C12 C 0.13429(17) 0.5654(2) 0.23630(11) 0.0341(5) Uani 1 d . . .
H12 H 0.1285 0.5250 0.1906 0.041 Uiso 1 calc . . R
C13 C 0.14181(15) 0.49881(18) 0.30201(10) 0.0261(4) Uani 1 d . . .
H13 H 0.1400 0.4135 0.3002 0.031 Uiso 1 calc . . R
C14 C 0.19232(14) 0.36526(15) 0.63494(9) 0.0194(4) Uani 1 d . . .
C15 C 0.14032(15) 0.43086(16) 0.68433(10) 0.0213(4) Uani 1 d . . .
H15 H 0.0892 0.4928 0.6658 0.026 Uiso 1 calc . . R
C16 C 0.16388(15) 0.40499(16) 0.76037(10) 0.0226(4) Uani 1 d . . .
H16 H 0.1266 0.4474 0.7924 0.027 Uiso 1 calc . . R
C17 C 0.24323(15) 0.31566(16) 0.78912(10) 0.0221(4) Uani 1 d . . .
C18 C 0.29497(15) 0.24831(16) 0.74092(10) 0.0235(4) Uani 1 d . . .
H18 H 0.3471 0.1875 0.7597 0.028 Uiso 1 calc . . R
C19 C 0.26804(15) 0.27280(16) 0.66407(10) 0.0234(4) Uani 1 d . . .
H19 H 0.3013 0.2264 0.6316 0.028 Uiso 1 calc . . R
C20 C 0.35498(18) 0.22358(19) 0.89927(11) 0.0341(5) Uani 1 d . . .
H20A H 0.3413 0.1413 0.8808 0.051 Uiso 1 calc . . GR
H20B H 0.3623 0.2241 0.9529 0.051 Uiso 1 calc . . GR
H20C H 0.4234 0.2538 0.8869 0.051 Uiso 1 calc . . GR
C21 C 0.39642(15) 0.53597(16) 0.62637(10) 0.0218(4) Uani 1 d . . .
C22 C 0.39637(16) 0.55998(18) 0.70118(10) 0.0266(4) Uani 1 d . . .
H22 H 0.3444 0.6144 0.7142 0.032 Uiso 1 calc . . R
C23 C 0.47472(17) 0.5018(2) 0.75613(11) 0.0337(5) Uani 1 d . . .
H23 H 0.4758 0.5171 0.8066 0.040 Uiso 1 calc . . R
C24 C 0.55176(17) 0.4206(2) 0.73644(12) 0.0372(5) Uani 1 d . . .
H24 H 0.6038 0.3813 0.7738 0.045 Uiso 1 calc . . R
C25 C 0.55189(17) 0.39746(19) 0.66134(12) 0.0338(5) Uani 1 d . . .
H25 H 0.6045 0.3437 0.6485 0.041 Uiso 1 calc . . R
C26 C 0.47342(15) 0.45471(17) 0.60577(11) 0.0272(4) Uani 1 d . . .
H26 H 0.4721 0.4391 0.5553 0.033 Uiso 1 calc . . R

loop_
_atom_site_aniso_label
_atom_site_aniso_U_11
_atom_site_aniso_U_22
_atom_site_aniso_U_33
_atom_site_aniso_U_23
_atom_site_aniso_U_13
_atom_site_aniso_U_12
S1 0.0237(2) 0.0189(2) 0.0202(2) -0.00086(17) 0.00549(18) -0.00174(17)
O1 0.0326(8) 0.0230(7) 0.0263(7) -0.0027(5) -0.0027(6) -0.0006(6)
O2 0.0423(8) 0.0311(8) 0.0237(7) -0.0019(6) -0.0008(6) -0.0127(6)
O3 0.0238(7) 0.0205(7) 0.0202(6) 0.0016(5) 0.0027(5) -0.0018(5)
O4 0.0373(8) 0.0334(8) 0.0191(6) 0.0029(5) 0.0055(6) 0.0079(6)
O5 0.0336(8) 0.0240(7) 0.0275(7) -0.0046(5) 0.0060(6) 0.0043(6)
O6 0.0321(7) 0.0289(7) 0.0263(7) 0.0030(6) 0.0094(6) -0.0072(6)
C00E 0.0207(9) 0.0184(9) 0.0199(9) -0.0008(7) 0.0061(7) 0.0008(7)
C1 0.0432(14) 0.0400(14) 0.0677(17) -0.0021(12) -0.0002(12) 0.0077(11)
C2 0.0466(13) 0.0237(10) 0.0352(11) -0.0014(9) 0.0030(10) 0.0036(9)
C3 0.0307(10) 0.0242(10) 0.0194(9) 0.0060(8) 0.0013(8) -0.0092(8)
C4 0.0242(10) 0.0268(10) 0.0280(10) 0.0030(8) 0.0024(8) -0.0062(8)
C5 0.0238(9) 0.0219(9) 0.0225(9) 0.0045(7) 0.0056(7) 0.0011(8)
C6 0.0200(9) 0.0206(9) 0.0210(9) 0.0017(7) 0.0068(7) 0.0014(7)
C7 0.0191(9) 0.0184(9) 0.0235(9) -0.0009(7) 0.0060(7) 0.0010(7)
C8 0.0184(9) 0.0245(10) 0.0210(9) 0.0029(7) 0.0037(7) 0.0014(7)
C9 0.0330(11) 0.0250(10) 0.0277(10) 0.0026(8) 0.0050(8) 0.0019(8)
C10 0.0469(13) 0.0294(11) 0.0415(12) 0.0147(10) 0.0048(10) -0.0009(10)
C11 0.0374(12) 0.0570(15) 0.0289(11) 0.0209(10) 0.0058(9) -0.0011(11)
C12 0.0279(11) 0.0551(14) 0.0189(9) 0.0015(9) 0.0041(8) 0.0028(10)
C13 0.0227(10) 0.0309(11) 0.0244(10) -0.0009(8) 0.0039(8) 0.0041(8)
C14 0.0190(9) 0.0185(9) 0.0209(9) 0.0006(7) 0.0043(7) -0.0042(7)
C15 0.0183(9) 0.0199(9) 0.0257(9) 0.0023(7) 0.0042(7) 0.0018(7)
C16 0.0229(9) 0.0227(10) 0.0235(9) -0.0019(7) 0.0076(7) -0.0014(7)
C17 0.0241(9) 0.0223(9) 0.0195(9) 0.0025(7) 0.0040(7) -0.0028(7)
C18 0.0254(10) 0.0186(9) 0.0266(9) 0.0032(7) 0.0057(8) 0.0039(8)
C19 0.0264(10) 0.0219(9) 0.0234(9) -0.0012(7) 0.0086(8) 0.0008(8)
C20 0.0379(12) 0.0340(11) 0.0269(10) 0.0070(9) -0.0015(9) 0.0043(9)
C21 0.0192(9) 0.0218(9) 0.0248(9) 0.0010(7) 0.0052(7) -0.0049(7)
C22 0.0245(10) 0.0279(10) 0.0275(10) -0.0032(8) 0.0053(8) -0.0047(8)
C23 0.0314(11) 0.0419(12) 0.0258(10) 0.0015(9) 0.0010(9) -0.0072(9)
C24 0.0241(11) 0.0428(13) 0.0412(12) 0.0118(10) -0.0009(9) -0.0015(9)
C25 0.0227(10) 0.0354(12) 0.0453(12) 0.0065(9) 0.0113(9) 0.0022(9)
C26 0.0236(10) 0.0290(11) 0.0311(10) 0.0016(8) 0.0104(8) -0.0027(8)

loop_
_atom_type_symbol
_atom_type_description
_atom_type_scat_dispersion_real
_atom_type_scat_dispersion_imag
_atom_type_scat_source
C C 0.0033 0.0016 'International Tables Vol C Tables 4.2.6.8 and 6.1.1.4'
H H 0.0000 0.0000 'International Tables Vol C Tables 4.2.6.8 and 6.1.1.4'
O O 0.0106 0.0060 'International Tables Vol C Tables 4.2.6.8 and 6.1.1.4'
S S 0.1246 0.1234 'International Tables Vol C Tables 4.2.6.8 and 6.1.1.4'

loop_
_geom_angle_atom_site_label_1
_geom_angle_atom_site_label_2
_geom_angle_atom_site_label_3
_geom_angle
_geom_angle_site_symmetry_1
_geom_angle_site_symmetry_3
_geom_angle_publ_flag
O5 S1 O6 118.00(8) . . ?
O5 S1 C00E 109.11(8) . . ?
O5 S1 C21 107.97(8) . . ?
O6 S1 C00E 108.39(8) . . ?
O6 S1 C21 107.74(8) . . ?
C00E S1 C21 104.85(8) . . ?
C3 O1 C2 115.70(15) . . ?
C7 O3 C5 107.90(13) . . ?
C17 O4 C20 117.64(14) . . ?
C6 C00E S1 126.16(13) . . ?
C7 C00E S1 126.18(13) . . ?
C7 C00E C6 107.56(15) . . ?
H1A C1 H1B 109.5 . . ?
H1A C1 H1C 109.5 . . ?
H1B C1 H1C 109.5 . . ?
C2 C1 H1A 109.5 . . ?
C2 C1 H1B 109.5 . . ?
C2 C1 H1C 109.5 . . ?
O1 C2 C1 106.80(17) . . ?
O1 C2 H2A 110.4 . . ?
O1 C2 H2B 110.4 . . ?
C1 C2 H2A 110.4 . . ?
C1 C2 H2B 110.4 . . ?
H2A C2 H2B 108.6 . . ?
O1 C3 C4 111.02(15) . . ?
O2 C3 O1 124.28(18) . . ?
O2 C3 C4 124.65(18) . . ?
C3 C4 H4A 108.6 . . ?
C3 C4 H4B 108.6 . . ?
H4A C4 H4B 107.5 . . ?
C5 C4 C3 114.87(15) . . ?
C5 C4 H4A 108.6 . . ?
C5 C4 H4B 108.6 . . ?
O3 C5 C4 115.61(15) . . ?
C6 C5 O3 110.79(15) . . ?
C6 C5 C4 133.59(16) . . ?
C00E C6 C14 128.69(15) . . ?
C5 C6 C00E 105.12(15) . . ?
C5 C6 C14 126.18(15) . . ?
O3 C7 C00E 108.61(14) . . ?
O3 C7 C8 114.71(15) . . ?
C00E C7 C8 136.62(17) . . ?
C9 C8 C7 121.47(16) . . ?
C9 C8 C13 118.96(16) . . ?
C13 C8 C7 119.48(16) . . ?
C8 C9 H9 119.9 . . ?
C10 C9 C8 120.13(18) . . ?
C10 C9 H9 119.9 . . ?
C9 C10 H10 119.7 . . ?
C11 C10 C9 120.6(2) . . ?
C11 C10 H10 119.7 . . ?
C10 C11 H11 120.0 . . ?
C10 C11 C12 119.99(19) . . ?
C12 C11 H11 120.0 . . ?
C11 C12 H12 120.1 . . ?
C11 C12 C13 119.85(19) . . ?
C13 C12 H12 120.1 . . ?
C8 C13 H13 119.7 . . ?
C12 C13 C8 120.50(18) . . ?
C12 C13 H13 119.7 . . ?
C15 C14 C6 120.58(16) . . ?
C19 C14 C6 121.02(15) . . ?
C19 C14 C15 118.40(16) . . ?
C14 C15 H15 119.6 . . ?
C16 C15 C14 120.79(16) . . ?
C16 C15 H15 119.6 . . ?
C15 C16 H16 119.9 . . ?
C15 C16 C17 120.15(16) . . ?
C17 C16 H16 119.9 . . ?
O4 C17 C16 115.33(15) . . ?
O4 C17 C18 124.68(16) . . ?
C18 C17 C16 119.98(16) . . ?
C17 C18 H18 120.4 . . ?
C17 C18 C19 119.29(17) . . ?
C19 C18 H18 120.4 . . ?
C14 C19 C18 121.31(16) . . ?
C14 C19 H19 119.3 . . ?
C18 C19 H19 119.3 . . ?
O4 C20 H20A 109.5 . . ?
O4 C20 H20B 109.5 . . ?
O4 C20 H20C 109.5 . . ?
H20A C20 H20B 109.5 . . ?
H20A C20 H20C 109.5 . . ?
H20B C20 H20C 109.5 . . ?
C22 C21 S1 119.43(14) . . ?
C22 C21 C26 121.37(18) . . ?
C26 C21 S1 119.18(14) . . ?
C21 C22 H22 120.5 . . ?
C23 C22 C21 118.92(18) . . ?
C23 C22 H22 120.5 . . ?
C22 C23 H23 119.8 . . ?
C22 C23 C24 120.32(18) . . ?
C24 C23 H23 119.8 . . ?
C23 C24 H24 119.7 . . ?
C23 C24 C25 120.52(19) . . ?
C25 C24 H24 119.7 . . ?
C24 C25 H25 120.1 . . ?
C26 C25 C24 119.70(19) . . ?
C26 C25 H25 120.1 . . ?
C21 C26 H26 120.4 . . ?
C25 C26 C21 119.16(18) . . ?
C25 C26 H26 120.4 . . ?

loop_
_geom_bond_atom_site_label_1
_geom_bond_atom_site_label_2
_geom_bond_distance
_geom_bond_site_symmetry_2
_geom_bond_publ_flag
S1 O5 1.4392(13) . ?
S1 O6 1.4401(12) . ?
S1 C00E 1.7536(18) . ?
S1 C21 1.7694(19) . ?
O1 C2 1.453(2) . ?
O1 C3 1.336(2) . ?
O2 C3 1.205(2) . ?
O3 C5 1.378(2) . ?
O3 C7 1.367(2) . ?
O4 C17 1.369(2) . ?
O4 C20 1.427(2) . ?
C00E C6 1.453(2) . ?
C00E C7 1.370(2) . ?
C1 H1A 0.9600 . ?
C1 H1B 0.9600 . ?
C1 H1C 0.9600 . ?
C1 C2 1.492(3) . ?
C2 H2A 0.9700 . ?
C2 H2B 0.9700 . ?
C3 C4 1.515(3) . ?
C4 H4A 0.9700 . ?
C4 H4B 0.9700 . ?
C4 C5 1.486(3) . ?
C5 C6 1.351(3) . ?
C6 C14 1.487(2) . ?
C7 C8 1.467(2) . ?
C8 C9 1.389(3) . ?
C8 C13 1.399(2) . ?
C9 H9 0.9300 . ?
C9 C10 1.386(3) . ?
C10 H10 0.9300 . ?
C10 C11 1.378(3) . ?
C11 H11 0.9300 . ?
C11 C12 1.384(3) . ?
C12 H12 0.9300 . ?
C12 C13 1.385(3) . ?
C13 H13 0.9300 . ?
C14 C15 1.395(2) . ?
C14 C19 1.391(2) . ?
C15 H15 0.9300 . ?
C15 C16 1.382(2) . ?
C16 H16 0.9300 . ?
C16 C17 1.391(3) . ?
C17 C18 1.388(2) . ?
C18 H18 0.9300 . ?
C18 C19 1.393(2) . ?
C19 H19 0.9300 . ?
C20 H20A 0.9600 . ?
C20 H20B 0.9600 . ?
C20 H20C 0.9600 . ?
C21 C22 1.385(2) . ?
C21 C26 1.392(3) . ?
C22 H22 0.9300 . ?
C22 C23 1.381(3) . ?
C23 H23 0.9300 . ?
C23 C24 1.385(3) . ?
C24 H24 0.9300 . ?
C24 C25 1.389(3) . ?
C25 H25 0.9300 . ?
C25 C26 1.384(3) . ?
C26 H26 0.9300 . ?

loop_
_geom_torsion_atom_site_label_1
_geom_torsion_atom_site_label_2
_geom_torsion_atom_site_label_3
_geom_torsion_atom_site_label_4
_geom_torsion
_geom_torsion_site_symmetry_1
_geom_torsion_site_symmetry_2
_geom_torsion_site_symmetry_3
_geom_torsion_site_symmetry_4
_geom_torsion_publ_flag
S1 C00E C6 C5 -175.56(13) . . . . ?
S1 C00E C6 C14 5.3(3) . . . . ?
S1 C00E C7 O3 175.83(12) . . . . ?
S1 C00E C7 C8 -7.1(3) . . . . ?
S1 C21 C22 C23 -178.73(14) . . . . ?
S1 C21 C26 C25 178.39(14) . . . . ?
O1 C3 C4 C5 53.2(2) . . . . ?
O2 C3 C4 C5 -129.17(19) . . . . ?
O3 C5 C6 C00E -0.94(19) . . . . ?
O3 C5 C6 C14 178.19(15) . . . . ?
O3 C7 C8 C9 143.57(17) . . . . ?
O3 C7 C8 C13 -33.0(2) . . . . ?
O4 C17 C18 C19 -179.93(17) . . . . ?
O5 S1 C00E C6 -81.19(16) . . . . ?
O5 S1 C00E C7 102.81(16) . . . . ?
O5 S1 C21 C22 5.97(17) . . . . ?
O5 S1 C21 C26 -172.84(14) . . . . ?
O6 S1 C00E C6 149.11(14) . . . . ?
O6 S1 C00E C7 -26.89(18) . . . . ?
O6 S1 C21 C22 134.43(14) . . . . ?
O6 S1 C21 C26 -44.39(16) . . . . ?
C00E S1 C21 C22 -110.26(15) . . . . ?
C00E S1 C21 C26 70.93(15) . . . . ?
C00E C6 C14 C15 74.2(2) . . . . ?
C00E C6 C14 C19 -106.0(2) . . . . ?
C00E C7 C8 C9 -33.4(3) . . . . ?
C00E C7 C8 C13 150.0(2) . . . . ?
C2 O1 C3 O2 -0.8(2) . . . . ?
C2 O1 C3 C4 176.84(15) . . . . ?
C3 O1 C2 C1 -173.66(17) . . . . ?
C3 C4 C5 O3 77.3(2) . . . . ?
C3 C4 C5 C6 -102.9(2) . . . . ?
C4 C5 C6 C00E 179.25(19) . . . . ?
C4 C5 C6 C14 -1.6(3) . . . . ?
C5 O3 C7 C00E 0.21(18) . . . . ?
C5 O3 C7 C8 -177.61(14) . . . . ?
C5 C6 C14 C15 -104.7(2) . . . . ?
C5 C6 C14 C19 75.1(2) . . . . ?
C6 C00E C7 O3 -0.78(18) . . . . ?
C6 C00E C7 C8 176.33(19) . . . . ?
C6 C14 C15 C16 -179.92(16) . . . . ?
C6 C14 C19 C18 178.01(16) . . . . ?
C7 O3 C5 C4 -179.66(15) . . . . ?
C7 O3 C5 C6 0.49(19) . . . . ?
C7 C00E C6 C5 1.05(19) . . . . ?
C7 C00E C6 C14 -178.05(17) . . . . ?
C7 C8 C9 C10 -177.14(18) . . . . ?
C7 C8 C13 C12 177.80(17) . . . . ?
C8 C9 C10 C11 -0.3(3) . . . . ?
C9 C8 C13 C12 1.2(3) . . . . ?
C9 C10 C11 C12 0.6(3) . . . . ?
C10 C11 C12 C13 0.0(3) . . . . ?
C11 C12 C13 C8 -0.9(3) . . . . ?
C13 C8 C9 C10 -0.6(3) . . . . ?
C14 C15 C16 C17 2.3(3) . . . . ?
C15 C14 C19 C18 -2.2(3) . . . . ?
C15 C16 C17 O4 177.94(16) . . . . ?
C15 C16 C17 C18 -3.0(3) . . . . ?
C16 C17 C18 C19 1.2(3) . . . . ?
C17 C18 C19 C14 1.5(3) . . . . ?
C19 C14 C15 C16 0.3(3) . . . . ?
C20 O4 C17 C16 -170.75(16) . . . . ?
C20 O4 C17 C18 10.3(3) . . . . ?
C21 S1 C00E C6 34.25(16) . . . . ?
C21 S1 C00E C7 -141.74(15) . . . . ?
C21 C22 C23 C24 -0.1(3) . . . . ?
C22 C21 C26 C25 -0.4(3) . . . . ?
C22 C23 C24 C25 0.5(3) . . . . ?
C23 C24 C25 C26 -0.9(3) . . . . ?
C24 C25 C26 C21 0.8(3) . . . . ?
C26 C21 C22 C23 0.1(3) . . . . ?
